data_7044151
loop_
_publ_author_name
'Preda, Ana Maria'
'Schneider, Wolfgang B.'
'Schaarschmidt, Dieter'
'Lang, Heinrich'
'Mertens, Lutz'
'Auer, Alexander A.'
'Mehring, Michael'

_publ_section_title
;
 The role of dispersion type metal&#x00B7;&#x00B7;&#x00B7;\p interaction
 in the enantiotropic phase transition of two polymorphs of
 tris-(thienyl)bismuthine
;
_journal_name_full 'Dalton Trans.'
_journal_paper_doi 10.1039/C7DT02567J
_journal_year 2017
_chemical_formula_moiety 'C12 H9 Bi S3'
_chemical_formula_sum 'C12 H9 Bi S3'
_chemical_formula_weight 458.35
_space_group_crystal_system trigonal
_space_group_IT_number 148
_space_group_name_Hall '-R 3'
_space_group_name_H-M_alt 'R -3 :H'
_symmetry_space_group_name_Hall '-R 3'
_symmetry_space_group_name_H-M 'R -3 :H'
_atom_sites_solution_hydrogens geom
_audit_creation_method SHELXL-2014/6
_audit_update_record
;
2017-07-17 deposited with the CCDC.
2017-09-08 downloaded from the CCDC.
;
_cell_angle_alpha 90
_cell_angle_beta 90
_cell_angle_gamma 120
_cell_formula_units_Z 6
_cell_length_a 9.459(2)
_cell_length_b 9.459(2)
_cell_length_c 26.619(10)
_cell_measurement_reflns_used 775
_cell_measurement_temperature 293(2)
_cell_measurement_theta_max 28.1645
_cell_measurement_theta_min 3.9330
_cell_volume 2062.6(10)
_computing_cell_refinement
;
CrysAlisPro, Oxford Diffraction Ltd.,
Version 1.171.33.46 (release 27-08-2009 CrysAlis171 .NET)
(compiled Aug 27 2009,17:19:36)
;
_computing_data_collection
;
CrysAlisPro, Oxford Diffraction Ltd.,
Version 1.171.33.46 (release 27-08-2009 CrysAlis171 .NET)
(compiled Aug 27 2009,17:19:36)
;
_computing_data_reduction
;
CrysAlisPro, Oxford Diffraction Ltd.,
Version 1.171.33.46 (release 27-08-2009 CrysAlis171 .NET)
(compiled Aug 27 2009,17:19:36)
;
_computing_structure_refinement 'SHELXL-2014/6 (Sheldrick, 2014)'
_computing_structure_solution 'SHELXS-2013 (Sheldrick, 2008)'
_diffrn_ambient_temperature 293(2)
_diffrn_measured_fraction_theta_full 0.994
_diffrn_measured_fraction_theta_max 0.862
_diffrn_measurement_device_type 'Oxford Gemini S'
_diffrn_measurement_method '\w scans'
_diffrn_radiation_type MoK\a
_diffrn_radiation_wavelength 0.71073
_diffrn_reflns_av_R_equivalents 0.0424
_diffrn_reflns_av_unetI/netI 0.0591
_diffrn_reflns_Laue_measured_fraction_full 0.994
_diffrn_reflns_Laue_measured_fraction_max 0.862
_diffrn_reflns_limit_h_max 11
_diffrn_reflns_limit_h_min -8
_diffrn_reflns_limit_k_max 6
_diffrn_reflns_limit_k_min -12
_diffrn_reflns_limit_l_max 35
_diffrn_reflns_limit_l_min -20
_diffrn_reflns_number 1931
_diffrn_reflns_point_group_measured_fraction_full 0.994
_diffrn_reflns_point_group_measured_fraction_max 0.862
_diffrn_reflns_theta_full 25.242
_diffrn_reflns_theta_max 28.177
_diffrn_reflns_theta_min 3.945
_exptl_absorpt_coefficient_mu 13.249
_exptl_absorpt_correction_T_max 1.00000
_exptl_absorpt_correction_T_min 0.39548
_exptl_absorpt_correction_type multi-scan
_exptl_absorpt_process_details
;
CrysAlisPro, Oxford Diffraction Ltd.,
Version 1.171.33.46 (release 27-08-2009 CrysAlis171 .NET)
(compiled Aug 27 2009,17:19:36)
Empirical absorption correction using spherical harmonics,
 implemented in SCALE3 ABSPACK scaling algorithm.
;
_exptl_crystal_colour colourless
_exptl_crystal_density_diffrn 2.214
_exptl_crystal_description block
_exptl_crystal_F_000 1272
_exptl_crystal_size_max 0.14
_exptl_crystal_size_mid 0.09
_exptl_crystal_size_min 0.03
_refine_diff_density_max 1.579
_refine_diff_density_min -0.603
_refine_diff_density_rms 0.142
_refine_ls_extinction_method none
_refine_ls_goodness_of_fit_ref 0.856
_refine_ls_hydrogen_treatment constr
_refine_ls_matrix_type full
_refine_ls_number_parameters 68
_refine_ls_number_reflns 983
_refine_ls_number_restraints 76
_refine_ls_restrained_S_all 0.866
_refine_ls_R_factor_all 0.0615
_refine_ls_R_factor_gt 0.0386
_refine_ls_shift/su_max 0.002
_refine_ls_shift/su_mean 0.000
_refine_ls_structure_factor_coef Fsqd
_refine_ls_weighting_details 'w=1/[\s^2^(Fo^2^)+(0.0467P)^2^] where P=(Fo^2^+2Fc^2^)/3'
_refine_ls_weighting_scheme calc
_refine_ls_wR_factor_gt 0.0807
_refine_ls_wR_factor_ref 0.0844
_reflns_Friedel_coverage 0.000
_reflns_number_gt 620
_reflns_number_total 983
_reflns_threshold_expression 'I > 2\s(I)'
_cod_data_source_file c7dt02567j2.cif
_cod_data_source_block shelx
_cod_original_cell_volume 2062.4(12)
_cod_database_code 7044151
_shelx_space_group_comment
;
The symmetry employed for this shelxl refinement is uniquely defined
by the following loop, which should always be used as a source of
symmetry information in preference to the above space-group names.
They are only intended as comments.
;
_shelxl_version_number 2014/6

loop_
_space_group_symop_operation_xyz
'x, y, z'
'-y, x-y, z'
'-x+y, -x, z'
'x+2/3, y+1/3, z+1/3'
'-y+2/3, x-y+1/3, z+1/3'
'-x+y+2/3, -x+1/3, z+1/3'
'x+1/3, y+2/3, z+2/3'
'-y+1/3, x-y+2/3, z+2/3'
'-x+y+1/3, -x+2/3, z+2/3'
'-x, -y, -z'
'y, -x+y, -z'
'x-y, x, -z'
'-x+2/3, -y+1/3, -z+1/3'
'y+2/3, -x+y+1/3, -z+1/3'
'x-y+2/3, x+1/3, -z+1/3'
'-x+1/3, -y+2/3, -z+2/3'
'y+1/3, -x+y+2/3, -z+2/3'
'x-y+1/3, x+2/3, -z+2/3'

loop_
_atom_site_label
_atom_site_type_symbol
_atom_site_fract_x
_atom_site_fract_y
_atom_site_fract_z
_atom_site_U_iso_or_equiv
_atom_site_adp_type
_atom_site_occupancy
_atom_site_site_symmetry_order
_atom_site_calc_flag
_atom_site_refinement_flags_posn
_atom_site_refinement_flags_adp
_atom_site_refinement_flags_occupancy
_atom_site_disorder_assembly
_atom_site_disorder_group
C1 C 1.3579(9) -0.5157(9) 0.5570(3) 0.0786(18) Uani 1 1 d D U . . .
C3 C 1.4327(13) -0.6424(12) 0.6209(4) 0.112(3) Uani 1 1 d D U . . .
H3 H 1.4821 -0.6512 0.6500 0.134 Uiso 1 1 calc R U . A 1
C4 C 1.3312(14) -0.7637(14) 0.5909(4) 0.123(3) Uani 1 1 d D U . . .
H4 H 1.3037 -0.8713 0.5968 0.147 Uiso 1 1 calc R U . B 1
C2 C 1.451(5) -0.493(4) 0.5988(10) 0.105(9) Uani 0.634(11) 1 d D U P C 1
H2 H 1.5204 -0.3897 0.6121 0.126 Uiso 0.634(11) 1 calc R U P C 1
S1 S 1.2602(11) -0.7142(7) 0.5446(3) 0.111(2) Uani 0.634(11) 1 d D U P C 1
C2' C 1.291(8) -0.680(3) 0.552(2) 0.127(18) Uani 0.366(11) 1 d D U P C 2
H2' H 1.2244 -0.7358 0.5246 0.153 Uiso 0.366(11) 1 calc R U P C 2
S1' S 1.4721(19) -0.4634(16) 0.6071(5) 0.096(3) Uani 0.366(11) 1 d D U P C 2
Bi1 Bi 1.3333 -0.3333 0.50952(2) 0.0768(3) Uani 1 3 d S TU P C .

loop_
_atom_site_aniso_label
_atom_site_aniso_U_11
_atom_site_aniso_U_22
_atom_site_aniso_U_33
_atom_site_aniso_U_23
_atom_site_aniso_U_13
_atom_site_aniso_U_12
C1 0.084(5) 0.084(4) 0.078(4) 0.004(3) 0.009(3) 0.050(4)
C3 0.114(7) 0.135(6) 0.107(6) 0.025(4) 0.013(5) 0.077(5)
C4 0.137(8) 0.108(6) 0.137(7) 0.021(5) 0.018(5) 0.072(5)
C2 0.121(16) 0.100(8) 0.100(11) 0.002(6) -0.012(11) 0.060(8)
S1 0.128(5) 0.084(3) 0.126(4) -0.005(3) -0.003(3) 0.057(3)
C2' 0.16(4) 0.092(8) 0.127(17) -0.004(8) -0.03(2) 0.064(11)
S1' 0.100(7) 0.112(6) 0.082(5) 0.005(4) -0.007(4) 0.056(5)
Bi1 0.0790(3) 0.0790(3) 0.0723(4) 0.000 0.000 0.03949(14)

loop_
_atom_type_symbol
_atom_type_description
_atom_type_scat_dispersion_real
_atom_type_scat_dispersion_imag
_atom_type_scat_source
C C 0.0033 0.0016 'International Tables Vol C Tables 4.2.6.8 and 6.1.1.4'
H H 0.0000 0.0000 'International Tables Vol C Tables 4.2.6.8 and 6.1.1.4'
S S 0.1246 0.1234 'International Tables Vol C Tables 4.2.6.8 and 6.1.1.4'
Bi Bi -4.1077 10.2566 'International Tables Vol C Tables 4.2.6.8 and 6.1.1.4'

loop_
_geom_angle_atom_site_label_1
_geom_angle_atom_site_label_2
_geom_angle_atom_site_label_3
_geom_angle
_geom_angle_site_symmetry_1
_geom_angle_site_symmetry_3
C2' C1 S1' 107.0(15) . .
C2 C1 S1 107.0(13) . .
C2' C1 Bi1 130.6(16) . .
C2 C1 Bi1 129.9(13) . .
S1' C1 Bi1 122.4(6) . .
S1 C1 Bi1 123.0(4) . .
C4 C3 C2 106.2(11) . .
C4 C3 S1' 117.8(8) . .
C4 C3 H3 126.9 . .
C2 C3 H3 126.9 . .
C3 C4 C2' 103.3(13) . .
C3 C4 S1 116.2(9) . .
C3 C4 H4 121.9 . .
S1 C4 H4 121.9 . .
C1 C2 C3 115(2) . .
C1 C2 H2 122.7 . .
C3 C2 H2 122.7 . .
C4 S1 C1 95.8(6) . .
C1 C2' C4 116(2) . .
C1 C2' H2' 121.9 . .
C4 C2' H2' 121.9 . .
C3 S1' C1 95.6(7) . .
C1 Bi1 C1 91.3(2) 3_865 2_635
C1 Bi1 C1 91.3(2) 3_865 .
C1 Bi1 C1 91.3(2) 2_635 .

loop_
_geom_bond_atom_site_label_1
_geom_bond_atom_site_label_2
_geom_bond_distance
_geom_bond_site_symmetry_2
C1 C2' 1.36(2) .
C1 C2 1.365(19) .
C1 S1' 1.630(11) .
C1 S1 1.659(9) .
C1 Bi1 2.243(7) .
C3 C4 1.331(13) .
C3 C2 1.46(3) .
C3 S1' 1.584(13) .
C3 H3 0.9300 .
C4 C2' 1.47(3) .
C4 S1 1.581(11) .
C4 H4 0.9300 .
C2 H2 0.9300 .
C2' H2' 0.9300 .
Bi1 C1 2.243(7) 3_865
Bi1 C1 2.243(7) 2_635

loop_
_geom_torsion_atom_site_label_1
_geom_torsion_atom_site_label_2
_geom_torsion_atom_site_label_3
_geom_torsion_atom_site_label_4
_geom_torsion
S1' C3 C4 C2' 1(4)
C2 C3 C4 S1 -2(2)
S1 C1 C2 C3 -3(3)
Bi1 C1 C2 C3 178.6(13)
C4 C3 C2 C1 3(3)
C3 C4 S1 C1 0.5(12)
C2 C1 S1 C4 1(2)
Bi1 C1 S1 C4 -179.9(6)
S1' C1 C2' C4 2(6)
Bi1 C1 C2' C4 -179(2)
C3 C4 C2' C1 -2(6)
C4 C3 S1' C1 -0.1(14)
C2' C1 S1' C3 -1(4)
Bi1 C1 S1' C3 179.8(6)
